data_7155981
loop_
_publ_author_name
'Alhifthi, Amani'
'Harris, Benjamin L.'
'Goerigk, Lars'
'White, Jonathan'
'Williams, Spencer J.'

_publ_section_title
;
 Structure-reactivity correlations of the abnormal Beckmann reaction of
 dihydrolevoglucosenone oxime
;
_journal_name_full 'Organic &amp; Biomolecular Chemistry'
_journal_paper_doi 10.1039/C7OB02499A
_journal_year 2017
_chemical_absolute_configuration rm
_chemical_formula_sum 'C13 H12 N2 O6'
_chemical_formula_weight 292.25
_space_group_crystal_system monoclinic
_space_group_IT_number 4
_space_group_name_Hall 'P 2yb'
_space_group_name_H-M_alt 'P 1 21 1'
_symmetry_space_group_name_Hall 'P 2yb'
_symmetry_space_group_name_H-M 'P 1 21 1'
_atom_sites_solution_hydrogens geom
_audit_creation_method SHELXL-2016/6
_audit_update_record
;
2017-10-06 deposited with the CCDC.
2017-11-14 downloaded from the CCDC.
;
_cell_angle_alpha 90
_cell_angle_beta 98.457(4)
_cell_angle_gamma 90
_cell_formula_units_Z 8
_cell_length_a 11.6567(5)
_cell_length_b 12.4748(5)
_cell_length_c 17.6511(6)
_cell_measurement_reflns_used 4657
_cell_measurement_temperature 130.00(10)
_cell_measurement_theta_max 33.2080
_cell_measurement_theta_min 3.5260
_cell_volume 2538.83(17)
_computing_cell_refinement 'CrysAlisPro 1.171.38.43 (Rigaku OD, 2015)'
_computing_data_collection 'CrysAlisPro 1.171.38.43 (Rigaku OD, 2015)'
_computing_data_reduction 'CrysAlisPro 1.171.38.43 (Rigaku OD, 2015)'
_computing_structure_refinement 'SHELXL-2016/6 (Sheldrick, 2016)'
_computing_structure_solution shelxt
_diffrn_ambient_environment N~2~
_diffrn_ambient_temperature 130.00(10)
_diffrn_detector 'CCD plate'
_diffrn_detector_area_resol_mean 10.2273
_diffrn_detector_type Atlas
_diffrn_measured_fraction_theta_full 0.995
_diffrn_measured_fraction_theta_max 0.997
_diffrn_measurement_device 'four-circle diffractometer'
_diffrn_measurement_device_type 'SuperNova, Dual, Cu at zero, Atlas'
_diffrn_measurement_method '\w scans'
_diffrn_radiation_monochromator mirror
_diffrn_radiation_probe x-ray
_diffrn_radiation_type 'Mo K\a'
_diffrn_radiation_wavelength 0.71073
_diffrn_reflns_av_R_equivalents 0.0306
_diffrn_reflns_av_unetI/netI 0.0606
_diffrn_reflns_Laue_measured_fraction_full 0.995
_diffrn_reflns_Laue_measured_fraction_max 0.997
_diffrn_reflns_limit_h_max 16
_diffrn_reflns_limit_h_min -14
_diffrn_reflns_limit_k_max 14
_diffrn_reflns_limit_k_min -17
_diffrn_reflns_limit_l_max 24
_diffrn_reflns_limit_l_min -24
_diffrn_reflns_number 23391
_diffrn_reflns_point_group_measured_fraction_full 0.872
_diffrn_reflns_point_group_measured_fraction_max 0.825
_diffrn_reflns_theta_full 25.242
_diffrn_reflns_theta_max 29.995
_diffrn_reflns_theta_min 3.266
_diffrn_source 'micro-focus sealed X-ray tube'
_diffrn_source_type 'SuperNova (Mo) X-ray Source'
_exptl_absorpt_coefficient_mu 0.123
_exptl_absorpt_correction_T_max 1.00000
_exptl_absorpt_correction_T_min 0.30859
_exptl_absorpt_correction_type multi-scan
_exptl_absorpt_process_details
;
CrysAlisPro 1.171.38.43 (Rigaku Oxford Diffraction, 2015)
Empirical absorption correction using spherical harmonics,
 implemented in SCALE3 ABSPACK scaling algorithm.
;
_exptl_crystal_colour colourless
_exptl_crystal_density_diffrn 1.529
_exptl_crystal_description plate
_exptl_crystal_F_000 1216
_exptl_crystal_size_max 0.438
_exptl_crystal_size_mid 0.372
_exptl_crystal_size_min 0.037
_refine_diff_density_max 0.253
_refine_diff_density_min -0.307
_refine_diff_density_rms 0.057
_refine_ls_abs_structure_details
;
 Flack x determined using 2589 quotients [(I+)-(I-)]/[(I+)+(I-)]
 (Parsons, Flack and Wagner, Acta Cryst. B69 (2013) 249-259).
;
_refine_ls_abs_structure_Flack 0.1(6)
_refine_ls_extinction_method none
_refine_ls_goodness_of_fit_ref 1.036
_refine_ls_hydrogen_treatment constr
_refine_ls_matrix_type full
_refine_ls_number_parameters 757
_refine_ls_number_reflns 12230
_refine_ls_number_restraints 1
_refine_ls_restrained_S_all 1.036
_refine_ls_R_factor_all 0.0707
_refine_ls_R_factor_gt 0.0496
_refine_ls_shift/su_max 0.000
_refine_ls_shift/su_mean 0.000
_refine_ls_structure_factor_coef Fsqd
_refine_ls_weighting_details 'w=1/[\s^2^(Fo^2^)+(0.0523P)^2^] where P=(Fo^2^+2Fc^2^)/3'
_refine_ls_weighting_scheme calc
_refine_ls_wR_factor_gt 0.1125
_refine_ls_wR_factor_ref 0.1240
_reflns_Friedel_coverage 0.588
_reflns_Friedel_fraction_full 0.736
_reflns_Friedel_fraction_max 0.638
_reflns_number_gt 9425
_reflns_number_total 12230
_reflns_threshold_expression 'I > 2\s(I)'
_cod_data_source_file c7ob02499a2.cif
_cod_data_source_block cmpd6
_cod_original_cell_volume 2538.82(17)
_cod_database_code 7155981
_shelx_shelxl_version_number 2016/6
_chemical_oxdiff_usercomment 'sjw am  AM-1-25'
_shelx_space_group_comment
;
The symmetry employed for this shelxl refinement is uniquely defined
by the following loop, which should always be used as a source of
symmetry information in preference to the above space-group names.
They are only intended as comments.
;
_oxdiff_exptl_absorpt_empirical_full_min 0.492
_oxdiff_exptl_absorpt_empirical_full_max 2.450
_oxdiff_exptl_absorpt_empirical_details
;
Empirical correction (ABSPACK) includes:
- Absorption correction using spherical harmonics
- Frame scaling
;

loop_
_space_group_symop_operation_xyz
'x, y, z'
'-x, y+1/2, -z'

loop_
_atom_site_label
_atom_site_type_symbol
_atom_site_fract_x
_atom_site_fract_y
_atom_site_fract_z
_atom_site_U_iso_or_equiv
_atom_site_adp_type
_atom_site_occupancy
_atom_site_site_symmetry_order
_atom_site_calc_flag
_atom_site_refinement_flags_posn
_atom_site_refinement_flags_adp
C1 C 0.7463(3) 0.5042(3) 0.82806(16) 0.0221(7) Uani 1 1 d . .
H1 H 0.730372 0.427078 0.824019 0.027 Uiso 1 1 calc R U
C1A C 0.2580(3) 0.4873(3) 0.83798(16) 0.0227(7) Uani 1 1 d . .
H1A H 0.250093 0.565384 0.833752 0.027 Uiso 1 1 calc R U
C1B C 0.3926(3) 0.7021(3) 0.55741(18) 0.0280(8) Uani 1 1 d . .
H1B H 0.374870 0.768652 0.528510 0.034 Uiso 1 1 calc R U
C1C C 0.9033(3) 0.2969(3) 0.56784(18) 0.0284(8) Uani 1 1 d . .
H1C H 0.898949 0.223472 0.547973 0.034 Uiso 1 1 calc R U
C2 C 0.6784(3) 0.5562(3) 0.88516(16) 0.0197(6) Uani 1 1 d . .
C2A C 0.1793(3) 0.4418(3) 0.89062(18) 0.0220(7) Uani 1 1 d . .
C2B C 0.4909(3) 0.6421(3) 0.52930(17) 0.0221(7) Uani 1 1 d . .
C2C C 0.9874(3) 0.3635(3) 0.53037(17) 0.0236(7) Uani 1 1 d . .
C3 C 0.6848(3) 0.6760(3) 0.89079(19) 0.0289(8) Uani 1 1 d . .
H3A H 0.748520 0.696176 0.929952 0.035 Uiso 1 1 calc R U
H3B H 0.613662 0.703252 0.905960 0.035 Uiso 1 1 calc R U
C3A C 0.1821(3) 0.3215(3) 0.8974(2) 0.0262(7) Uani 1 1 d . .
H3A1 H 0.134930 0.289808 0.853219 0.031 Uiso 1 1 calc R U
H3A2 H 0.150581 0.299711 0.942939 0.031 Uiso 1 1 calc R U
C3B C 0.5216(3) 0.5372(3) 0.56839(18) 0.0281(7) Uani 1 1 d . .
H3B1 H 0.575611 0.549593 0.614851 0.034 Uiso 1 1 calc R U
H3B2 H 0.559560 0.491662 0.535067 0.034 Uiso 1 1 calc R U
C3C C 0.9959(3) 0.4782(3) 0.55578(17) 0.0270(7) Uani 1 1 d . .
H3C1 H 0.932065 0.518760 0.528198 0.032 Uiso 1 1 calc R U
H3C2 H 1.067816 0.508900 0.544171 0.032 Uiso 1 1 calc R U
C4 C 0.7029(3) 0.7273(3) 0.81374(18) 0.0332(8) Uani 1 1 d . .
H4A H 0.628073 0.738692 0.782707 0.040 Uiso 1 1 calc R U
H4B H 0.740010 0.796531 0.823305 0.040 Uiso 1 1 calc R U
C4A C 0.3080(3) 0.2824(2) 0.90231(17) 0.0248(6) Uani 1 1 d . .
H4A1 H 0.346841 0.290222 0.954509 0.030 Uiso 1 1 calc R U
H4A2 H 0.308169 0.206958 0.889108 0.030 Uiso 1 1 calc R U
C4B C 0.4140(3) 0.4803(3) 0.58840(19) 0.0343(8) Uani 1 1 d . .
H4B1 H 0.377068 0.440877 0.544059 0.041 Uiso 1 1 calc R U
H4B2 H 0.436919 0.429316 0.629305 0.041 Uiso 1 1 calc R U
C4C C 0.9924(3) 0.4859(3) 0.64241(16) 0.0290(7) Uani 1 1 d . .
H4C1 H 1.069401 0.472702 0.670001 0.035 Uiso 1 1 calc R U
H4C2 H 0.969527 0.557776 0.654821 0.035 Uiso 1 1 calc R U
C5 C 0.7767(3) 0.6574(3) 0.77031(17) 0.0279(7) Uani 1 1 d . .
H5 H 0.788821 0.691190 0.722018 0.033 Uiso 1 1 calc R U
C5A C 0.3740(3) 0.3450(3) 0.84886(17) 0.0243(6) Uani 1 1 d . .
H5A H 0.453594 0.318416 0.851430 0.029 Uiso 1 1 calc R U
C5B C 0.3285(3) 0.5591(3) 0.61330(18) 0.0333(8) Uani 1 1 d . .
H5B H 0.260429 0.521828 0.626942 0.040 Uiso 1 1 calc R U
C5C C 0.9083(3) 0.4059(3) 0.66805(17) 0.0315(8) Uani 1 1 d . .
H5C H 0.906299 0.411644 0.723208 0.038 Uiso 1 1 calc R U
C6 C 0.8914(3) 0.6239(3) 0.81671(18) 0.0305(7) Uani 1 1 d . .
H6A H 0.950372 0.613962 0.783834 0.037 Uiso 1 1 calc R U
H6B H 0.918231 0.677103 0.855337 0.037 Uiso 1 1 calc R U
C6A C 0.3127(3) 0.3470(3) 0.76710(18) 0.0332(8) Uani 1 1 d . .
H6A1 H 0.367681 0.356607 0.731419 0.040 Uiso 1 1 calc R U
H6A2 H 0.269957 0.281024 0.754647 0.040 Uiso 1 1 calc R U
C6B C 0.3797(3) 0.6341(3) 0.67687(18) 0.0336(8) Uani 1 1 d . .
H6B1 H 0.320808 0.657897 0.706643 0.040 Uiso 1 1 calc R U
H6B2 H 0.441725 0.599442 0.710750 0.040 Uiso 1 1 calc R U
C6C C 0.7876(3) 0.4142(3) 0.62309(18) 0.0317(8) Uani 1 1 d . .
H6C1 H 0.729785 0.388647 0.653066 0.038 Uiso 1 1 calc R U
H6C2 H 0.769615 0.487702 0.607671 0.038 Uiso 1 1 calc R U
C7 C 0.5052(3) 0.4804(3) 1.01583(15) 0.0177(6) Uani 1 1 d . .
C7A C -0.0075(3) 0.5264(3) 1.00967(17) 0.0224(7) Uani 1 1 d . .
C7B C 0.7012(3) 0.6640(3) 0.41433(16) 0.0211(7) Uani 1 1 d . .
C7C C 1.1977(3) 0.3392(3) 0.41590(16) 0.0255(7) Uani 1 1 d . .
C8 C 0.4185(3) 0.5403(3) 1.05371(15) 0.0193(6) Uani 1 1 d . .
C8A C -0.0874(3) 0.4655(3) 1.05290(16) 0.0203(7) Uani 1 1 d . .
C8B C 0.7710(3) 0.5781(3) 0.38249(16) 0.0206(6) Uani 1 1 d . .
C8C C 1.2647(3) 0.4237(3) 0.38186(16) 0.0243(7) Uani 1 1 d . .
C9 C 0.4005(3) 0.6504(3) 1.04530(15) 0.0196(6) Uani 1 1 d . .
H9 H 0.446293 0.690824 1.017089 0.024 Uiso 1 1 calc R U
C9A C -0.0984(3) 0.3546(3) 1.04855(17) 0.0217(7) Uani 1 1 d . .
H9A H -0.050779 0.315051 1.021083 0.026 Uiso 1 1 calc R U
C9B C 0.8613(3) 0.6100(3) 0.34428(17) 0.0236(7) Uani 1 1 d . .
H9B H 0.879220 0.682368 0.341105 0.028 Uiso 1 1 calc R U
C9C C 1.2305(3) 0.5309(3) 0.37816(18) 0.0295(8) Uani 1 1 d . .
H9C H 1.164914 0.551360 0.398900 0.035 Uiso 1 1 calc R U
C10 C 0.3140(3) 0.6996(3) 1.07919(16) 0.0214(6) Uani 1 1 d . .
H10 H 0.302101 0.773236 1.075094 0.026 Uiso 1 1 calc R U
C10A C -0.1805(3) 0.3026(3) 1.08524(17) 0.0220(7) Uani 1 1 d . .
H10A H -0.188503 0.228403 1.082989 0.026 Uiso 1 1 calc R U
C10B C 0.9248(3) 0.5338(3) 0.31082(17) 0.0252(7) Uani 1 1 d . .
H10B H 0.985812 0.553869 0.285368 0.030 Uiso 1 1 calc R U
C10C C 1.2922(3) 0.6075(3) 0.34419(18) 0.0297(8) Uani 1 1 d . .
H10C H 1.268986 0.678913 0.341323 0.036 Uiso 1 1 calc R U
C11 C 0.2459(3) 0.6366(3) 1.11916(16) 0.0200(6) Uani 1 1 d . .
C11A C -0.2500(3) 0.3648(3) 1.12530(16) 0.0206(6) Uani 1 1 d . .
C11B C 0.8947(3) 0.4274(3) 0.31639(17) 0.0249(7) Uani 1 1 d . .
C11C C 1.3899(3) 0.5739(3) 0.31462(17) 0.0267(7) Uani 1 1 d . .
C12 C 0.2631(3) 0.5277(3) 1.12939(17) 0.0256(7) Uani 1 1 d . .
H12 H 0.217122 0.487713 1.157725 0.031 Uiso 1 1 calc R U
C12A C -0.2373(3) 0.4745(3) 1.13281(17) 0.0239(7) Uani 1 1 d . .
H12A H -0.283114 0.513756 1.161686 0.029 Uiso 1 1 calc R U
C12B C 0.8065(3) 0.3942(3) 0.35503(17) 0.0266(7) Uani 1 1 d . .
H12B H 0.789507 0.321768 0.358814 0.032 Uiso 1 1 calc R U
C12C C 1.4272(3) 0.4688(3) 0.31800(18) 0.0298(8) Uani 1 1 d . .
H12C H 1.493373 0.449015 0.297775 0.036 Uiso 1 1 calc R U
C13 C 0.3505(3) 0.4800(3) 1.09630(17) 0.0234(7) Uani 1 1 d . .
H13 H 0.364066 0.406806 1.102561 0.028 Uiso 1 1 calc R U
C13A C -0.1548(3) 0.5244(3) 1.09631(17) 0.0243(7) Uani 1 1 d . .
H13A H -0.144357 0.598172 1.100927 0.029 Uiso 1 1 calc R U
C13B C 0.7442(3) 0.4704(3) 0.38788(17) 0.0243(7) Uani 1 1 d . .
H13B H 0.683926 0.449617 0.413776 0.029 Uiso 1 1 calc R U
C13C C 1.3643(3) 0.3937(3) 0.35201(16) 0.0269(7) Uani 1 1 d . .
H13C H 1.388570 0.322600 0.355032 0.032 Uiso 1 1 calc R U
N1 N 0.6268(2) 0.4898(2) 0.92354(13) 0.0200(5) Uani 1 1 d . .
N1A N 0.1255(2) 0.5116(2) 0.92435(15) 0.0252(6) Uani 1 1 d . .
N1B N 0.5376(2) 0.6885(2) 0.47710(15) 0.0248(6) Uani 1 1 d . .
N1C N 1.0411(3) 0.3128(3) 0.48383(16) 0.0302(7) Uani 1 1 d . .
N2 N 0.1496(3) 0.6866(2) 1.15196(15) 0.0252(6) Uani 1 1 d . .
N2A N -0.3436(2) 0.3123(2) 1.15865(14) 0.0252(6) Uani 1 1 d . .
N2B N 0.9589(3) 0.3453(3) 0.27993(15) 0.0306(7) Uani 1 1 d . .
N2C N 1.4551(3) 0.6548(3) 0.27662(15) 0.0339(8) Uani 1 1 d . .
O1 O 0.56433(19) 0.54830(18) 0.97511(11) 0.0209(5) Uani 1 1 d . .
O1A O 0.0580(2) 0.45759(19) 0.97519(12) 0.0242(5) Uani 1 1 d . .
O1B O 0.6236(2) 0.6167(2) 0.45381(12) 0.0251(5) Uani 1 1 d . .
O1C O 1.1173(2) 0.3876(2) 0.45317(12) 0.0298(6) Uani 1 1 d . .
O2 O 0.5206(2) 0.38595(19) 1.02087(11) 0.0228(5) Uani 1 1 d . .
O2A O -0.0028(2) 0.62313(19) 1.00699(13) 0.0273(5) Uani 1 1 d . .
O2B O 0.7130(2) 0.7581(2) 0.40635(13) 0.0281(5) Uani 1 1 d . .
O2C O 1.2118(2) 0.2445(2) 0.41109(12) 0.0310(6) Uani 1 1 d . .
O3 O 0.1329(2) 0.7833(2) 1.14240(15) 0.0360(6) Uani 1 1 d . .
O3A O -0.3961(2) 0.3658(2) 1.20088(13) 0.0379(6) Uani 1 1 d . .
O3B O 0.9217(3) 0.2532(3) 0.27669(16) 0.0476(8) Uani 1 1 d . .
O3C O 1.5442(2) 0.6264(3) 0.25381(15) 0.0423(7) Uani 1 1 d . .
O4 O 0.0900(2) 0.6290(2) 1.18682(14) 0.0352(6) Uani 1 1 d . .
O4A O -0.3660(2) 0.2188(2) 1.14233(13) 0.0308(6) Uani 1 1 d . .
O4B O 1.0452(2) 0.3727(3) 0.25312(14) 0.0411(7) Uani 1 1 d . .
O4C O 1.4156(3) 0.7463(3) 0.26972(16) 0.0456(7) Uani 1 1 d . .
O5 O 0.7183(2) 0.55448(19) 0.75658(11) 0.0266(5) Uani 1 1 d . .
O5A O 0.37258(18) 0.45754(18) 0.86815(12) 0.0230(5) Uani 1 1 d . .
O5B O 0.2952(2) 0.6345(2) 0.55124(13) 0.0356(6) Uani 1 1 d . .
O5C O 0.9409(2) 0.2983(2) 0.64759(12) 0.0334(6) Uani 1 1 d . .
O6 O 0.8654(2) 0.5234(2) 0.85183(12) 0.0271(5) Uani 1 1 d . .
O6A O 0.2349(2) 0.4373(2) 0.76473(12) 0.0335(6) Uani 1 1 d . .
O6B O 0.4235(2) 0.7232(2) 0.63685(12) 0.0320(6) Uani 1 1 d . .
O6C O 0.7923(2) 0.3464(2) 0.55700(13) 0.0321(6) Uani 1 1 d . .

loop_
_atom_site_aniso_label
_atom_site_aniso_U_11
_atom_site_aniso_U_22
_atom_site_aniso_U_33
_atom_site_aniso_U_23
_atom_site_aniso_U_13
_atom_site_aniso_U_12
C1 0.0265(16) 0.0187(16) 0.0221(13) -0.0016(12) 0.0068(12) 0.0005(12)
C1A 0.0235(16) 0.0196(16) 0.0247(14) 0.0042(13) 0.0032(12) -0.0006(12)
C1B 0.0271(18) 0.033(2) 0.0255(15) 0.0027(14) 0.0076(13) 0.0056(15)
C1C 0.035(2) 0.0232(18) 0.0295(16) -0.0038(14) 0.0121(14) 0.0020(15)
C2 0.0223(16) 0.0177(15) 0.0195(12) -0.0003(12) 0.0041(11) 0.0009(13)
C2A 0.0193(16) 0.0193(16) 0.0269(15) 0.0030(13) 0.0019(12) 0.0001(13)
C2B 0.0222(17) 0.0231(18) 0.0212(13) -0.0015(13) 0.0039(11) 0.0018(13)
C2C 0.0217(17) 0.0263(18) 0.0225(13) -0.0008(14) 0.0022(12) 0.0029(13)
C3 0.043(2) 0.0169(17) 0.0307(16) -0.0018(14) 0.0193(15) -0.0008(15)
C3A 0.0268(18) 0.0174(17) 0.0364(17) 0.0009(14) 0.0110(14) -0.0031(13)
C3B 0.0321(18) 0.0249(18) 0.0285(15) 0.0036(14) 0.0086(13) 0.0044(14)
C3C 0.0259(17) 0.0293(18) 0.0259(14) -0.0005(14) 0.0045(12) -0.0022(14)
C4 0.053(2) 0.0180(15) 0.0328(16) 0.0056(14) 0.0213(15) 0.0050(15)
C4A 0.0281(16) 0.0188(15) 0.0283(14) 0.0010(12) 0.0071(12) -0.0007(12)
C4B 0.044(2) 0.0280(18) 0.0326(16) 0.0007(15) 0.0119(15) -0.0085(15)
C4C 0.0243(16) 0.0377(19) 0.0244(13) -0.0074(14) 0.0012(12) -0.0005(14)
C5 0.045(2) 0.0209(16) 0.0208(13) 0.0025(13) 0.0136(13) -0.0003(15)
C5A 0.0260(16) 0.0222(16) 0.0255(14) -0.0008(13) 0.0061(12) 0.0014(13)
C5B 0.0300(19) 0.044(2) 0.0259(15) 0.0054(15) 0.0057(13) -0.0103(16)
C5C 0.0320(18) 0.039(2) 0.0243(14) -0.0036(15) 0.0059(13) 0.0073(15)
C6 0.040(2) 0.0259(17) 0.0281(15) 0.0003(14) 0.0133(14) -0.0072(15)
C6A 0.042(2) 0.035(2) 0.0234(14) -0.0022(15) 0.0052(14) -0.0012(16)
C6B 0.037(2) 0.042(2) 0.0236(14) 0.0025(15) 0.0098(13) -0.0005(16)
C6C 0.0293(18) 0.036(2) 0.0312(16) -0.0043(15) 0.0075(13) 0.0056(15)
C7 0.0203(15) 0.0161(15) 0.0160(12) 0.0013(11) 0.0008(11) -0.0002(12)
C7A 0.0238(16) 0.0201(17) 0.0228(14) -0.0009(13) 0.0019(12) 0.0014(13)
C7B 0.0224(16) 0.0232(17) 0.0180(13) 0.0001(13) 0.0039(11) -0.0013(13)
C7C 0.0269(18) 0.034(2) 0.0161(13) -0.0045(14) 0.0049(12) 0.0025(15)
C8 0.0194(15) 0.0203(17) 0.0181(13) -0.0003(12) 0.0022(11) -0.0005(12)
C8A 0.0217(16) 0.0183(17) 0.0202(13) -0.0006(12) 0.0004(12) -0.0005(12)
C8B 0.0222(16) 0.0221(16) 0.0175(12) 0.0000(12) 0.0030(11) 0.0006(13)
C8C 0.0233(17) 0.033(2) 0.0167(13) -0.0036(14) 0.0019(11) 0.0029(14)
C9 0.0244(17) 0.0174(16) 0.0181(12) 0.0011(12) 0.0063(11) -0.0044(12)
C9A 0.0225(16) 0.0181(16) 0.0248(14) -0.0015(13) 0.0046(12) 0.0013(13)
C9B 0.0203(16) 0.0268(18) 0.0242(14) 0.0018(13) 0.0048(12) -0.0032(13)
C9C 0.0253(18) 0.034(2) 0.0303(16) -0.0047(15) 0.0082(13) 0.0039(15)
C10 0.0250(17) 0.0175(16) 0.0221(13) 0.0004(12) 0.0043(12) -0.0009(13)
C10A 0.0269(17) 0.0145(15) 0.0247(14) -0.0006(13) 0.0041(12) -0.0005(13)
C10B 0.0205(16) 0.033(2) 0.0223(13) 0.0025(14) 0.0058(12) 0.0030(14)
C10C 0.0270(18) 0.0299(19) 0.0329(16) -0.0050(15) 0.0070(14) 0.0039(15)
C11 0.0211(16) 0.0207(17) 0.0187(12) -0.0028(12) 0.0049(11) 0.0001(13)
C11A 0.0220(16) 0.0218(17) 0.0180(12) 0.0032(12) 0.0032(11) 0.0018(13)
C11B 0.0239(17) 0.0303(19) 0.0207(13) -0.0027(14) 0.0035(12) 0.0058(14)
C11C 0.0252(18) 0.033(2) 0.0220(14) -0.0030(14) 0.0026(12) -0.0035(15)
C12 0.0297(18) 0.0231(18) 0.0263(14) 0.0033(14) 0.0115(13) -0.0030(15)
C12A 0.0245(17) 0.0215(17) 0.0258(15) -0.0022(14) 0.0040(12) 0.0048(14)
C12B 0.0335(19) 0.0192(16) 0.0276(14) -0.0008(14) 0.0056(13) 0.0016(14)
C12C 0.0261(18) 0.041(2) 0.0227(14) -0.0038(15) 0.0066(13) 0.0060(16)
C13 0.0301(18) 0.0160(16) 0.0255(14) 0.0039(13) 0.0083(13) -0.0017(13)
C13A 0.0251(17) 0.0166(16) 0.0311(15) -0.0012(14) 0.0044(13) -0.0010(13)
C13B 0.0253(17) 0.0230(17) 0.0263(14) 0.0011(13) 0.0095(12) -0.0023(13)
C13C 0.0281(18) 0.0293(18) 0.0232(14) -0.0025(14) 0.0041(12) 0.0054(15)
N1 0.0224(14) 0.0172(14) 0.0213(11) -0.0024(11) 0.0059(10) 0.0026(11)
N1A 0.0250(15) 0.0224(15) 0.0292(13) 0.0050(12) 0.0074(11) 0.0004(12)
N1B 0.0242(15) 0.0245(15) 0.0275(13) 0.0015(12) 0.0101(11) 0.0058(12)
N1C 0.0282(16) 0.0329(18) 0.0320(14) 0.0010(13) 0.0130(12) -0.0001(14)
N2 0.0270(15) 0.0237(16) 0.0259(13) -0.0028(12) 0.0078(11) -0.0028(12)
N2A 0.0279(16) 0.0264(16) 0.0214(12) 0.0055(12) 0.0041(11) 0.0028(12)
N2B 0.0333(18) 0.0330(18) 0.0256(13) -0.0030(13) 0.0048(12) 0.0115(14)
N2C 0.0315(18) 0.045(2) 0.0252(13) -0.0014(15) 0.0042(12) -0.0031(15)
O1 0.0228(12) 0.0188(12) 0.0232(10) -0.0027(9) 0.0104(8) -0.0019(9)
O1A 0.0237(13) 0.0190(12) 0.0322(11) 0.0023(9) 0.0114(9) 0.0007(10)
O1B 0.0262(13) 0.0211(12) 0.0311(11) -0.0005(10) 0.0148(9) 0.0022(10)
O1C 0.0303(14) 0.0316(15) 0.0301(11) -0.0014(11) 0.0134(10) 0.0031(12)
O2 0.0268(12) 0.0183(11) 0.0236(10) 0.0014(9) 0.0043(8) 0.0018(9)
O2A 0.0356(13) 0.0159(11) 0.0313(11) -0.0014(10) 0.0081(10) -0.0016(10)
O2B 0.0333(14) 0.0213(13) 0.0315(12) 0.0027(11) 0.0112(10) 0.0009(11)
O2C 0.0375(15) 0.0317(15) 0.0255(11) -0.0042(11) 0.0103(10) 0.0011(12)
O3 0.0354(15) 0.0199(13) 0.0560(16) -0.0055(12) 0.0180(13) 0.0009(11)
O3A 0.0433(16) 0.0418(17) 0.0330(12) -0.0051(12) 0.0202(11) 0.0003(13)
O3B 0.065(2) 0.0308(17) 0.0516(16) -0.0053(14) 0.0247(15) 0.0116(15)
O3C 0.0297(15) 0.054(2) 0.0468(14) 0.0030(15) 0.0171(12) -0.0037(14)
O4 0.0365(15) 0.0349(15) 0.0389(13) 0.0060(12) 0.0211(11) 0.0006(12)
O4A 0.0341(14) 0.0233(14) 0.0368(12) 0.0052(11) 0.0115(10) -0.0013(11)
O4B 0.0310(15) 0.053(2) 0.0415(13) -0.0058(14) 0.0133(11) 0.0087(14)
O4C 0.0525(19) 0.0361(17) 0.0501(16) 0.0047(14) 0.0142(14) -0.0005(15)
O5 0.0373(13) 0.0237(12) 0.0195(9) -0.0007(9) 0.0065(9) 0.0006(10)
O5A 0.0206(11) 0.0214(12) 0.0268(10) 0.0005(9) 0.0028(8) -0.0029(9)
O5B 0.0207(12) 0.0563(19) 0.0292(12) 0.0093(12) 0.0021(9) -0.0011(12)
O5C 0.0392(15) 0.0341(14) 0.0295(11) 0.0051(11) 0.0134(10) 0.0139(12)
O6 0.0264(12) 0.0249(12) 0.0309(11) 0.0060(10) 0.0076(9) -0.0014(10)
O6A 0.0368(14) 0.0413(16) 0.0208(10) 0.0031(11) -0.0009(9) 0.0038(12)
O6B 0.0389(14) 0.0327(14) 0.0272(11) -0.0068(11) 0.0136(10) -0.0029(11)
O6C 0.0254(13) 0.0400(15) 0.0315(11) -0.0094(11) 0.0063(10) -0.0029(11)

loop_
_atom_type_symbol
_atom_type_description
_atom_type_scat_dispersion_real
_atom_type_scat_dispersion_imag
_atom_type_scat_source
C C 0.0033 0.0016 'International Tables Vol C Tables 4.2.6.8 and 6.1.1.4'
H H 0.0000 0.0000 'International Tables Vol C Tables 4.2.6.8 and 6.1.1.4'
N N 0.0061 0.0033 'International Tables Vol C Tables 4.2.6.8 and 6.1.1.4'
O O 0.0106 0.0060 'International Tables Vol C Tables 4.2.6.8 and 6.1.1.4'

loop_
_geom_angle_atom_site_label_1
_geom_angle_atom_site_label_2
_geom_angle_atom_site_label_3
_geom_angle
O5 C1 O6 106.3(2)
O5 C1 C2 109.3(3)
O6 C1 C2 108.4(2)
O5 C1 H1 110.9
O6 C1 H1 110.9
C2 C1 H1 110.9
O5A C1A O6A 105.6(3)
O5A C1A C2A 107.2(2)
O6A C1A C2A 110.1(3)
O5A C1A H1A 111.3
O6A C1A H1A 111.3
C2A C1A H1A 111.3
O5B C1B O6B 105.8(3)
O5B C1B C2B 108.7(3)
O6B C1B C2B 108.7(3)
O5B C1B H1B 111.2
O6B C1B H1B 111.2
C2B C1B H1B 111.2
O5C C1C O6C 105.8(3)
O5C C1C C2C 107.7(3)
O6C C1C C2C 109.9(3)
O5C C1C H1C 111.1
O6C C1C H1C 111.1
C2C C1C H1C 111.1
N1 C2 C3 129.4(3)
N1 C2 C1 114.1(3)
C3 C2 C1 116.4(3)
N1A C2A C3A 130.7(3)
N1A C2A C1A 114.6(3)
C3A C2A C1A 114.6(3)
N1B C2B C3B 129.1(3)
N1B C2B C1B 115.8(3)
C3B C2B C1B 115.0(3)
N1C C2C C3C 130.6(3)
N1C C2C C1C 115.0(3)
C3C C2C C1C 114.4(3)
C2 C3 C4 111.5(3)
C2 C3 H3A 109.3
C4 C3 H3A 109.3
C2 C3 H3B 109.3
C4 C3 H3B 109.3
H3A C3 H3B 108.0
C2A C3A C4A 109.3(3)
C2A C3A H3A1 109.8
C4A C3A H3A1 109.8
C2A C3A H3A2 109.8
C4A C3A H3A2 109.8
H3A1 C3A H3A2 108.3
C2B C3B C4B 111.3(3)
C2B C3B H3B1 109.4
C4B C3B H3B1 109.4
C2B C3B H3B2 109.4
C4B C3B H3B2 109.4
H3B1 C3B H3B2 108.0
C2C C3C C4C 110.3(3)
C2C C3C H3C1 109.6
C4C C3C H3C1 109.6
C2C C3C H3C2 109.6
C4C C3C H3C2 109.6
H3C1 C3C H3C2 108.1
C5 C4 C3 111.7(3)
C5 C4 H4A 109.3
C3 C4 H4A 109.3
C5 C4 H4B 109.3
C3 C4 H4B 109.3
H4A C4 H4B 107.9
C5A C4A C3A 111.7(3)
C5A C4A H4A1 109.3
C3A C4A H4A1 109.3
C5A C4A H4A2 109.3
C3A C4A H4A2 109.3
H4A1 C4A H4A2 107.9
C5B C4B C3B 111.4(3)
C5B C4B H4B1 109.4
C3B C4B H4B1 109.4
C5B C4B H4B2 109.4
C3B C4B H4B2 109.4
H4B1 C4B H4B2 108.0
C5C C4C C3C 111.7(3)
C5C C4C H4C1 109.3
C3C C4C H4C1 109.3
C5C C4C H4C2 109.3
C3C C4C H4C2 109.3
H4C1 C4C H4C2 107.9
O5 C5 C4 107.8(3)
O5 C5 C6 101.6(3)
C4 C5 C6 114.0(3)
O5 C5 H5 111.0
C4 C5 H5 111.0
C6 C5 H5 111.0
O5A C5A C6A 100.9(3)
O5A C5A C4A 109.2(2)
C6A C5A C4A 112.9(3)
O5A C5A H5A 111.1
C6A C5A H5A 111.1
C4A C5A H5A 111.1
O5B C5B C4B 108.5(3)
O5B C5B C6B 101.0(3)
C4B C5B C6B 114.4(3)
O5B C5B H5B 110.8
C4B C5B H5B 110.8
C6B C5B H5B 110.8
O5C C5C C6C 101.0(3)
O5C C5C C4C 109.2(3)
C6C C5C C4C 113.0(3)
O5C C5C H5C 111.1
C6C C5C H5C 111.1
C4C C5C H5C 111.1
O6 C6 C5 104.2(3)
O6 C6 H6A 110.9
C5 C6 H6A 110.9
O6 C6 H6B 110.9
C5 C6 H6B 110.9
H6A C6 H6B 108.9
O6A C6A C5A 104.3(3)
O6A C6A H6A1 110.9
C5A C6A H6A1 110.9
O6A C6A H6A2 110.9
C5A C6A H6A2 110.9
H6A1 C6A H6A2 108.9
O6B C6B C5B 104.0(2)
O6B C6B H6B1 111.0
C5B C6B H6B1 111.0
O6B C6B H6B2 111.0
C5B C6B H6B2 111.0
H6B1 C6B H6B2 109.0
O6C C6C C5C 103.9(3)
O6C C6C H6C1 111.0
C5C C6C H6C1 111.0
O6C C6C H6C2 111.0
C5C C6C H6C2 111.0
H6C1 C6C H6C2 109.0
O2 C7 O1 124.9(3)
O2 C7 C8 124.4(3)
O1 C7 C8 110.7(3)
O2A C7A O1A 125.8(3)
O2A C7A C8A 124.2(3)
O1A C7A C8A 110.1(3)
O2B C7B O1B 125.8(3)
O2B C7B C8B 125.4(3)
O1B C7B C8B 108.8(3)
O2C C7C O1C 125.7(3)
O2C C7C C8C 125.7(3)
O1C C7C C8C 108.7(3)
C13 C8 C9 120.2(3)
C13 C8 C7 116.6(3)
C9 C8 C7 123.1(3)
C13A C8A C9A 120.2(3)
C13A C8A C7A 117.3(3)
C9A C8A C7A 122.4(3)
C13B C8B C9B 120.4(3)
C13B C8B C7B 121.7(3)
C9B C8B C7B 117.9(3)
C13C C8C C9C 119.2(4)
C13C C8C C7C 118.6(3)
C9C C8C C7C 122.2(3)
C10 C9 C8 119.8(3)
C10 C9 H9 120.1
C8 C9 H9 120.1
C8A C9A C10A 120.1(3)
C8A C9A H9A 119.9
C10A C9A H9A 119.9
C8B C9B C10B 120.0(3)
C8B C9B H9B 120.0
C10B C9B H9B 120.0
C10C C9C C8C 121.2(3)
C10C C9C H9C 119.4
C8C C9C H9C 119.4
C11 C10 C9 118.4(3)
C11 C10 H10 120.8
C9 C10 H10 120.8
C11A C10A C9A 118.0(3)
C11A C10A H10A 121.0
C9A C10A H10A 121.0
C11B C10B C9B 118.1(3)
C11B C10B H10B 120.9
C9B C10B H10B 120.9
C9C C10C C11C 117.5(4)
C9C C10C H10C 121.2
C11C C10C H10C 121.2
C12 C11 C10 122.9(3)
C12 C11 N2 118.0(3)
C10 C11 N2 119.1(3)
C12A C11A C10A 122.7(3)
C12A C11A N2A 118.6(3)
C10A C11A N2A 118.6(3)
C12B C11B C10B 122.7(3)
C12B C11B N2B 118.1(3)
C10B C11B N2B 119.2(3)
C12C C11C C10C 122.9(4)
C12C C11C N2C 119.1(3)
C10C C11C N2C 117.9(4)
C11 C12 C13 118.1(3)
C11 C12 H12 121.0
C13 C12 H12 121.0
C11A C12A C13A 118.3(3)
C11A C12A H12A 120.8
C13A C12A H12A 120.8
C13B C12B C11B 118.7(3)
C13B C12B H12B 120.7
C11B C12B H12B 120.7
C11C C12C C13C 118.7(3)
C11C C12C H12C 120.7
C13C C12C H12C 120.7
C12 C13 C8 120.6(3)
C12 C13 H13 119.7
C8 C13 H13 119.7
C12A C13A C8A 120.6(3)
C12A C13A H13A 119.7
C8A C13A H13A 119.7
C12B C13B C8B 120.2(3)
C12B C13B H13B 119.9
C8B C13B H13B 119.9
C12C C13C C8C 120.5(4)
C12C C13C H13C 119.8
C8C C13C H13C 119.8
C2 N1 O1 109.1(3)
C2A N1A O1A 108.8(3)
C2B N1B O1B 108.1(3)
C2C N1C O1C 108.0(3)
O4 N2 O3 123.7(3)
O4 N2 C11 117.9(3)
O3 N2 C11 118.4(3)
O4A N2A O3A 123.7(3)
O4A N2A C11A 118.5(3)
O3A N2A C11A 117.8(3)
O4B N2B O3B 123.4(3)
O4B N2B C11B 118.3(3)
O3B N2B C11B 118.2(3)
O3C N2C O4C 124.1(4)
O3C N2C C11C 118.0(4)
O4C N2C C11C 117.9(3)
C7 O1 N1 111.1(2)
C7A O1A N1A 112.3(3)
C7B O1B N1B 114.8(3)
C7C O1C N1C 113.5(3)
C1 O5 C5 101.7(2)
C1A O5A C5A 102.1(2)
C1B O5B C5B 101.9(2)
C1C O5C C5C 101.8(2)
C1 O6 C6 106.2(2)
C1A O6A C6A 106.4(2)
C1B O6B C6B 106.5(3)
C1C O6C C6C 106.6(2)

loop_
_geom_bond_atom_site_label_1
_geom_bond_atom_site_label_2
_geom_bond_distance
C1 O5 1.404(3)
C1 O6 1.410(4)
C1 C2 1.516(4)
C1 H1 0.9800
C1A O5A 1.413(4)
C1A O6A 1.425(4)
C1A C2A 1.509(4)
C1A H1A 0.9800
C1B O5B 1.406(4)
C1B O6B 1.420(4)
C1B C2B 1.513(5)
C1B H1B 0.9800
C1C O5C 1.412(4)
C1C O6C 1.421(4)
C1C C2C 1.509(5)
C1C H1C 0.9800
C2 N1 1.275(4)
C2 C3 1.499(5)
C2A N1A 1.271(4)
C2A C3A 1.505(5)
C2B N1B 1.276(4)
C2B C3B 1.497(5)
C2C N1C 1.272(4)
C2C C3C 1.499(5)
C3 C4 1.545(4)
C3 H3A 0.9700
C3 H3B 0.9700
C3A C4A 1.537(4)
C3A H3A1 0.9700
C3A H3A2 0.9700
C3B C4B 1.527(5)
C3B H3B1 0.9700
C3B H3B2 0.9700
C3C C4C 1.539(4)
C3C H3C1 0.9700
C3C H3C2 0.9700
C4 C5 1.510(4)
C4 H4A 0.9700
C4 H4B 0.9700
C4A C5A 1.518(4)
C4A H4A1 0.9700
C4A H4A2 0.9700
C4B C5B 1.510(5)
C4B H4B1 0.9700
C4B H4B2 0.9700
C4C C5C 1.514(5)
C4C H4C1 0.9700
C4C H4C2 0.9700
C5 O5 1.456(4)
C5 C6 1.521(5)
C5 H5 0.9800
C5A O5A 1.446(4)
C5A C6A 1.514(4)
C5A H5A 0.9800
C5B O5B 1.453(4)
C5B C6B 1.514(5)
C5B H5B 0.9800
C5C O5C 1.455(4)
C5C C6C 1.514(5)
C5C H5C 0.9800
C6 O6 1.450(4)
C6 H6A 0.9700
C6 H6B 0.9700
C6A O6A 1.443(4)
C6A H6A1 0.9700
C6A H6A2 0.9700
C6B O6B 1.449(4)
C6B H6B1 0.9700
C6B H6B2 0.9700
C6C O6C 1.449(4)
C6C H6C1 0.9700
C6C H6C2 0.9700
C7 O2 1.194(4)
C7 O1 1.361(4)
C7 C8 1.493(4)
C7A O2A 1.209(4)
C7A O1A 1.351(4)
C7A C8A 1.495(5)
C7B O2B 1.193(4)
C7B O1B 1.355(4)
C7B C8B 1.503(5)
C7C O2C 1.198(4)
C7C O1C 1.363(4)
C7C C8C 1.490(5)
C8 C13 1.391(4)
C8 C9 1.394(5)
C8A C13A 1.386(4)
C8A C9A 1.391(5)
C8B C13B 1.386(5)
C8B C9B 1.389(4)
C8C C13C 1.395(5)
C8C C9C 1.395(5)
C9 C10 1.389(4)
C9 H9 0.9300
C9A C10A 1.393(4)
C9A H9A 0.9300
C9B C10B 1.389(5)
C9B H9B 0.9300
C9C C10C 1.385(5)
C9C H9C 0.9300
C10 C11 1.382(4)
C10 H10 0.9300
C10A C11A 1.388(4)
C10A H10A 0.9300
C10B C11B 1.379(5)
C10B H10B 0.9300
C10C C11C 1.385(5)
C10C H10C 0.9300
C11 C12 1.380(5)
C11 N2 1.476(4)
C11A C12A 1.381(5)
C11A N2A 1.468(4)
C11B C12B 1.378(5)
C11B N2B 1.472(4)
C11C C12C 1.379(5)
C11C N2C 1.483(5)
C12 C13 1.382(5)
C12 H12 0.9300
C12A C13A 1.383(5)
C12A H12A 0.9300
C12B C13B 1.375(5)
C12B H12B 0.9300
C12C C13C 1.380(5)
C12C H12C 0.9300
C13 H13 0.9300
C13A H13A 0.9300
C13B H13B 0.9300
C13C H13C 0.9300
N1 O1 1.445(3)
N1A O1A 1.444(3)
N1B O1B 1.448(3)
N1C O1C 1.447(4)
N2 O4 1.226(4)
N2 O3 1.229(4)
N2A O4A 1.221(4)
N2A O3A 1.229(4)
N2B O4B 1.221(4)
N2B O3B 1.226(4)
N2C O3C 1.220(4)
N2C O4C 1.230(4)

loop_
_geom_torsion_atom_site_label_1
_geom_torsion_atom_site_label_2
_geom_torsion_atom_site_label_3
_geom_torsion_atom_site_label_4
_geom_torsion
O5 C1 C2 N1 131.2(3)
O6 C1 C2 N1 -113.4(3)
O5 C1 C2 C3 -51.1(4)
O6 C1 C2 C3 64.3(4)
O5A C1A C2A N1A 116.3(3)
O6A C1A C2A N1A -129.4(3)
O5A C1A C2A C3A -60.8(4)
O6A C1A C2A C3A 53.5(4)
O5B C1B C2B N1B 126.1(3)
O6B C1B C2B N1B -119.2(3)
O5B C1B C2B C3B -55.4(3)
O6B C1B C2B C3B 59.3(4)
O5C C1C C2C N1C 118.4(3)
O6C C1C C2C N1C -126.8(3)
O5C C1C C2C C3C -60.1(4)
O6C C1C C2C C3C 54.7(3)
N1 C2 C3 C4 -152.9(3)
C1 C2 C3 C4 29.8(4)
N1A C2A C3A C4A -135.3(3)
C1A C2A C3A C4A 41.3(4)
N1B C2B C3B C4B -146.2(3)
C1B C2B C3B C4B 35.5(4)
N1C C2C C3C C4C -138.7(3)
C1C C2C C3C C4C 39.6(4)
C2 C3 C4 C5 -33.9(4)
C2A C3A C4A C5A -39.5(4)
C2B C3B C4B C5B -37.3(4)
C2C C3C C4C C5C -38.2(4)
C3 C4 C5 O5 59.3(4)
C3 C4 C5 C6 -52.7(4)
C3A C4A C5A O5A 58.4(3)
C3A C4A C5A C6A -52.9(4)
C3B C4B C5B O5B 59.1(4)
C3B C4B C5B C6B -52.7(4)
C3C C4C C5C O5C 57.5(3)
C3C C4C C5C C6C -54.1(4)
O5 C5 C6 O6 -24.9(3)
C4 C5 C6 O6 90.8(3)
O5A C5A C6A O6A -29.6(3)
C4A C5A C6A O6A 86.8(3)
O5B C5B C6B O6B -28.7(3)
C4B C5B C6B O6B 87.5(3)
O5C C5C C6C O6C -29.9(3)
C4C C5C C6C O6C 86.7(3)
O2 C7 C8 C13 -1.2(4)
O1 C7 C8 C13 178.9(2)
O2 C7 C8 C9 -178.4(3)
O1 C7 C8 C9 1.8(4)
O2A C7A C8A C13A -4.2(4)
O1A C7A C8A C13A 175.4(3)
O2A C7A C8A C9A 173.5(3)
O1A C7A C8A C9A -6.9(4)
O2B C7B C8B C13B -173.4(3)
O1B C7B C8B C13B 6.9(4)
O2B C7B C8B C9B 3.9(5)
O1B C7B C8B C9B -175.7(3)
O2C C7C C8C C13C -10.8(5)
O1C C7C C8C C13C 169.4(2)
O2C C7C C8C C9C 168.4(3)
O1C C7C C8C C9C -11.4(4)
C13 C8 C9 C10 -0.4(4)
C7 C8 C9 C10 176.7(3)
C13A C8A C9A C10A 2.6(5)
C7A C8A C9A C10A -175.0(3)
C13B C8B C9B C10B 0.4(4)
C7B C8B C9B C10B -177.0(3)
C13C C8C C9C C10C 1.2(5)
C7C C8C C9C C10C -178.0(3)
C8 C9 C10 C11 -1.5(4)
C8A C9A C10A C11A 0.3(4)
C8B C9B C10B C11B 0.5(4)
C8C C9C C10C C11C -0.6(5)
C9 C10 C11 C12 2.6(5)
C9 C10 C11 N2 -176.7(3)
C9A C10A C11A C12A -2.9(4)
C9A C10A C11A N2A 174.8(3)
C9B C10B C11B C12B -1.5(5)
C9B C10B C11B N2B 178.6(3)
C9C C10C C11C C12C -0.2(5)
C9C C10C C11C N2C 178.7(3)
C10 C11 C12 C13 -1.7(5)
N2 C11 C12 C13 177.6(3)
C10A C11A C12A C13A 2.6(5)
N2A C11A C12A C13A -175.2(3)
C10B C11B C12B C13B 1.5(5)
N2B C11B C12B C13B -178.6(3)
C10C C11C C12C C13C 0.3(5)
N2C C11C C12C C13C -178.6(3)
C11 C12 C13 C8 -0.3(5)
C9 C8 C13 C12 1.3(4)
C7 C8 C13 C12 -175.9(3)
C11A C12A C13A C8A 0.5(4)
C9A C8A C13A C12A -3.0(5)
C7A C8A C13A C12A 174.7(3)
C11B C12B C13B C8B -0.6(5)
C9B C8B C13B C12B -0.3(5)
C7B C8B C13B C12B 177.0(3)
C11C C12C C13C C8C 0.4(5)
C9C C8C C13C C12C -1.1(4)
C7C C8C C13C C12C 178.2(3)
C3 C2 N1 O1 3.3(5)
C1 C2 N1 O1 -179.3(2)
C3A C2A N1A O1A -0.9(5)
C1A C2A N1A O1A -177.4(2)
C3B C2B N1B O1B 5.6(4)
C1B C2B N1B O1B -176.1(3)
C3C C2C N1C O1C -1.8(5)
C1C C2C N1C O1C 179.9(2)
C12 C11 N2 O4 0.2(4)
C10 C11 N2 O4 179.6(3)
C12 C11 N2 O3 -179.2(3)
C10 C11 N2 O3 0.2(4)
C12A C11A N2A O4A 169.1(3)
C10A C11A N2A O4A -8.7(4)
C12A C11A N2A O3A -10.0(4)
C10A C11A N2A O3A 172.2(3)
C12B C11B N2B O4B -171.9(3)
C10B C11B N2B O4B 8.0(4)
C12B C11B N2B O3B 9.5(4)
C10B C11B N2B O3B -170.6(3)
C12C C11C N2C O3C -4.5(4)
C10C C11C N2C O3C 176.6(3)
C12C C11C N2C O4C 175.1(3)
C10C C11C N2C O4C -3.8(4)
O2 C7 O1 N1 14.4(4)
C8 C7 O1 N1 -165.7(2)
C2 N1 O1 C7 178.3(2)
O2A C7A O1A N1A -8.2(4)
C8A C7A O1A N1A 172.2(2)
C2A N1A O1A C7A -176.1(3)
O2B C7B O1B N1B 10.1(4)
C8B C7B O1B N1B -170.3(2)
C2B N1B O1B C7B -163.2(3)
O2C C7C O1C N1C -4.1(4)
C8C C7C O1C N1C 175.7(2)
C2C N1C O1C C7C 166.4(3)
O6 C1 O5 C5 -44.4(3)
C2 C1 O5 C5 72.5(3)
C4 C5 O5 C1 -78.5(3)
C6 C5 O5 C1 41.6(3)
O6A C1A O5A C5A -43.1(3)
C2A C1A O5A C5A 74.2(3)
C6A C5A O5A C1A 44.0(3)
C4A C5A O5A C1A -75.1(3)
O6B C1B O5B C5B -43.6(3)
C2B C1B O5B C5B 73.0(3)
C4B C5B O5B C1B -76.7(3)
C6B C5B O5B C1B 43.8(3)
O6C C1C O5C C5C -43.0(3)
C2C C1C O5C C5C 74.4(3)
C6C C5C O5C C1C 44.2(3)
C4C C5C O5C C1C -75.1(3)
O5 C1 O6 C6 28.1(3)
C2 C1 O6 C6 -89.3(3)
C5 C6 O6 C1 -1.0(3)
O5A C1A O6A C6A 23.6(3)
C2A C1A O6A C6A -91.7(3)
C5A C6A O6A C1A 4.3(3)
O5B C1B O6B C6B 24.8(3)
C2B C1B O6B C6B -91.7(3)
C5B C6B O6B C1B 3.3(4)
O5C C1C O6C C6C 23.6(4)
C2C C1C O6C C6C -92.4(3)
C5C C6C O6C C1C 4.7(4)
